data_4103775
loop_
_publ_author_name
'Susan K. Hanson'
'R. Tom Baker'
'John C. Gordon'
'Brian L. Scott'
'Andrew D. Sutton'
'David L. Thorn'

_publ_section_title
;
 Aerobic Oxidation of Pinacol by Vanadium(V) Dipicolinate Complexes:
 Evidence for Reduction to Vanadium(III)
;
_journal_name_full 'Journal of the American Chemical Society'
_journal_page_first 428
_journal_page_last 429
_journal_paper_doi 10.1021/ja807522n
_journal_volume 131
_journal_year 2009
_chemical_formula_sum 'C44 H36 N8 O9 V2'
_chemical_formula_weight 922.69
_chemical_name_systematic
; 
 ? 
;
_space_group_IT_number 15
_symmetry_cell_setting monoclinic
_symmetry_space_group_name_Hall '-C 2yc'
_symmetry_space_group_name_H-M 'C 1 2/c 1'
_atom_sites_solution_hydrogens geom
_atom_sites_solution_primary direct
_atom_sites_solution_secondary difmap
_audit_creation_method SHELXL-97
_cell_angle_alpha 90.00
_cell_angle_beta 121.545(2)
_cell_angle_gamma 90.00
_cell_formula_units_Z 4
_cell_length_a 28.459(5)
_cell_length_b 8.6208(15)
_cell_length_c 19.834(3)
_cell_measurement_temperature 120(1)
_cell_volume 4147.0(12)
_computing_cell_refinement 'SAINT+, v. 7.06 (Bruker AXS, 2001)'
_computing_data_collection 'APEX II, v. 1.08 (Bruker AXS, 2003)'
_computing_data_reduction 'SAINT+, v. 7.06 (Bruker AXS, 2001)'
_computing_molecular_graphics 'SHELXTL, v. 6.10, (Bruker AXS, 2000)'
_computing_publication_material 'SHELXTL, v. 6.10, (Bruker AXS, 2000)'
_computing_structure_refinement 'SHELXL-97 (Sheldrick, 1997)'
_computing_structure_solution 'SHELXS-97 (Sheldrick, 1990)'
_diffrn_ambient_temperature 120(1)
_diffrn_measured_fraction_theta_full 0.998
_diffrn_measured_fraction_theta_max 0.994
_diffrn_measurement_device_type 'Bruker D8 with APEXII CCD'
_diffrn_measurement_method '\w scans'
_diffrn_radiation_monochromator graphite
_diffrn_radiation_source 'fine-focus sealed tube'
_diffrn_radiation_type MoK\a
_diffrn_radiation_wavelength 0.71073
_diffrn_reflns_av_R_equivalents 0.0000
_diffrn_reflns_av_sigmaI/netI 0.1326
_diffrn_reflns_limit_h_max 28
_diffrn_reflns_limit_h_min -34
_diffrn_reflns_limit_k_max 10
_diffrn_reflns_limit_k_min 0
_diffrn_reflns_limit_l_max 23
_diffrn_reflns_limit_l_min 0
_diffrn_reflns_number 6629
_diffrn_reflns_theta_full 25.00
_diffrn_reflns_theta_max 25.31
_diffrn_reflns_theta_min 2.10
_diffrn_standards_decay_% 0
_diffrn_standards_interval_count 0
_diffrn_standards_interval_time 0
_diffrn_standards_number 0
_exptl_absorpt_coefficient_mu 0.519
_exptl_absorpt_correction_T_max 0.9597
_exptl_absorpt_correction_T_min 0.9124
_exptl_absorpt_correction_type multi-scan
_exptl_absorpt_process_details 'SADABS 2.03 (Sheldrick, 2001)'
_exptl_crystal_colour red
_exptl_crystal_density_diffrn 1.478
_exptl_crystal_density_method 'not measured'
_exptl_crystal_description block
_exptl_crystal_F_000 1896
_exptl_crystal_size_max 0.18
_exptl_crystal_size_mid 0.16
_exptl_crystal_size_min 0.08
_refine_diff_density_max 0.764
_refine_diff_density_min -0.517
_refine_diff_density_rms 0.083
_refine_ls_extinction_method none
_refine_ls_goodness_of_fit_ref 0.767
_refine_ls_hydrogen_treatment constr
_refine_ls_matrix_type full
_refine_ls_number_parameters 286
_refine_ls_number_reflns 6629
_refine_ls_number_restraints 0
_refine_ls_restrained_S_all 0.767
_refine_ls_R_factor_all 0.1025
_refine_ls_R_factor_gt 0.0515
_refine_ls_shift/su_max 0.007
_refine_ls_shift/su_mean 0.001
_refine_ls_structure_factor_coef Fsqd
_refine_ls_weighting_details 'calc w=1/[\s^2^(Fo^2^)+(0.0744P)^2^+0.0000P] where P=(Fo^2^+2Fc^2^)/3'
_refine_ls_weighting_scheme calc
_refine_ls_wR_factor_gt 0.1152
_refine_ls_wR_factor_ref 0.1319
_reflns_number_gt 3743
_reflns_number_total 6629
_reflns_threshold_expression >2sigma(I)
_cod_data_source_file ja807522n_si_003.cif
_cod_data_source_block apx756_hklf5m
_cod_original_sg_symbol_H-M 'C 2/c'
_cod_database_code 4103775

loop_
_symmetry_equiv_pos_as_xyz
'x, y, z'
'-x, y, -z+1/2'
'x+1/2, y+1/2, z'
'-x+1/2, y+1/2, -z+1/2'
'-x, -y, -z'
'x, -y, z-1/2'
'-x+1/2, -y+1/2, -z'
'x+1/2, -y+1/2, z-1/2'

loop_
_atom_site_label
_atom_site_type_symbol
_atom_site_fract_x
_atom_site_fract_y
_atom_site_fract_z
_atom_site_U_iso_or_equiv
_atom_site_adp_type
_atom_site_occupancy
_atom_site_symmetry_multiplicity
_atom_site_calc_flag
_atom_site_refinement_flags
V1 V 0.06546(2) 0.15012(6) 0.34155(3) 0.01768(15) Uani 1 1 d .
O1 O 0.11713(8) 0.0101(2) 0.32761(12) 0.0203(5) Uani 1 1 d .
O2 O 0.20203(8) -0.0923(3) 0.37967(14) 0.0372(6) Uani 1 1 d .
O3 O 0.05319(8) 0.2932(2) 0.41201(12) 0.0223(5) Uani 1 1 d .
O4 O 0.08719(9) 0.4066(3) 0.53109(13) 0.0348(6) Uani 1 1 d .
O5 O 0.0000 0.1501(3) 0.2500 0.0202(7) Uani 1 2 d S
N1 N 0.14077(10) 0.1564(3) 0.44998(13) 0.0192(6) Uani 1 1 d .
N2 N 0.09346(9) 0.3341(3) 0.29782(14) 0.0199(6) Uani 1 1 d .
N3 N 0.03802(10) -0.0502(3) 0.37649(14) 0.0213(6) Uani 1 1 d .
N4 N 0.12459(16) 0.0777(5) 0.1033(2) 0.0756(12) Uani 1 1 d .
C1 C 0.16782(14) -0.0121(3) 0.3831(2) 0.0246(8) Uani 1 1 d .
C2 C 0.09157(13) 0.3236(4) 0.48455(19) 0.0247(8) Uani 1 1 d .
C3 C 0.18322(13) 0.0745(4) 0.45867(19) 0.0249(8) Uani 1 1 d .
C4 C 0.23326(13) 0.0736(4) 0.5296(2) 0.0331(9) Uani 1 1 d .
H4 H 0.2626 0.0144 0.5359 0.040 Uiso 1 1 calc R
C5 C 0.23831(14) 0.1627(4) 0.5906(2) 0.0416(10) Uani 1 1 d .
H5 H 0.2717 0.1652 0.6387 0.050 Uiso 1 1 calc R
C6 C 0.19381(14) 0.2491(4) 0.58081(19) 0.0324(9) Uani 1 1 d .
H6 H 0.1969 0.3096 0.6218 0.039 Uiso 1 1 calc R
C7 C 0.14533(13) 0.2425(4) 0.50900(18) 0.0247(8) Uani 1 1 d .
C8 C 0.00939(18) -0.0398(4) 0.4103(3) 0.0604(13) Uani 1 1 d .
H8 H 0.0028 0.0588 0.4226 0.073 Uiso 1 1 calc R
C9 C -0.0119(2) -0.1649(5) 0.4291(3) 0.0721(15) Uani 1 1 d .
H9 H -0.0326 -0.1494 0.4524 0.087 Uiso 1 1 calc R
C10 C -0.00232(14) -0.3099(4) 0.4133(2) 0.0351(9) Uani 1 1 d .
H10 H -0.0130 -0.3969 0.4298 0.042 Uiso 1 1 calc R
C11 C 0.02335(18) -0.3227(4) 0.3726(3) 0.0678(14) Uani 1 1 d .
H11 H 0.0280 -0.4194 0.3561 0.081 Uiso 1 1 calc R
C12 C 0.04270(17) -0.1903(4) 0.3557(3) 0.0602(13) Uani 1 1 d .
H12 H 0.0603 -0.2019 0.3275 0.072 Uiso 1 1 calc R
C13 C 0.11729(13) 0.4693(4) 0.3348(2) 0.0286(8) Uani 1 1 d .
H13 H 0.1216 0.4885 0.3839 0.034 Uiso 1 1 calc R
C14 C 0.13546(13) 0.5799(4) 0.3034(2) 0.0360(9) Uani 1 1 d .
H14 H 0.1518 0.6711 0.3306 0.043 Uiso 1 1 calc R
C15 C 0.12862(14) 0.5513(4) 0.2299(2) 0.0394(10) Uani 1 1 d .
H15 H 0.1403 0.6237 0.2069 0.047 Uiso 1 1 calc R
C16 C 0.10466(14) 0.4160(4) 0.1917(2) 0.0368(9) Uani 1 1 d .
H16 H 0.0998 0.3948 0.1424 0.044 Uiso 1 1 calc R
C17 C 0.08788(13) 0.3117(4) 0.22690(18) 0.0276(8) Uani 1 1 d .
H17 H 0.0716 0.2199 0.2002 0.033 Uiso 1 1 calc R
C18 C 0.1527(2) 0.0241(5) 0.1768(3) 0.0526(12) Uani 1 1 d .
H18 H 0.1367 -0.0464 0.1944 0.063 Uiso 1 1 calc R
C19 C 0.2046(2) 0.0728(6) 0.2254(3) 0.0743(16) Uani 1 1 d .
H19 H 0.2245 0.0360 0.2771 0.089 Uiso 1 1 calc R
C20 C 0.22942(19) 0.1782(7) 0.1996(5) 0.103(3) Uani 1 1 d .
H20 H 0.2655 0.2124 0.2321 0.123 Uiso 1 1 calc R
C21 C 0.1956(3) 0.2289(5) 0.1202(4) 0.0806(19) Uani 1 1 d .
H21 H 0.2078 0.3017 0.0982 0.097 Uiso 1 1 calc R
C22 C 0.1494(2) 0.1722(6) 0.0821(3) 0.0757(15) Uani 1 1 d .
H22 H 0.1291 0.2022 0.0293 0.091 Uiso 1 1 calc R

loop_
_atom_site_aniso_label
_atom_site_aniso_U_11
_atom_site_aniso_U_22
_atom_site_aniso_U_33
_atom_site_aniso_U_23
_atom_site_aniso_U_13
_atom_site_aniso_U_12
V1 0.0190(3) 0.0163(3) 0.0193(3) -0.0014(2) 0.0111(2) -0.0002(2)
O1 0.0162(12) 0.0201(12) 0.0237(13) -0.0019(9) 0.0099(11) 0.0014(9)
O2 0.0225(13) 0.0343(14) 0.0526(16) -0.0088(12) 0.0183(12) 0.0074(11)
O3 0.0289(13) 0.0196(12) 0.0232(12) -0.0028(10) 0.0169(11) -0.0020(10)
O4 0.0460(15) 0.0377(14) 0.0333(14) -0.0166(12) 0.0294(13) -0.0111(12)
O5 0.0184(16) 0.0169(16) 0.0280(17) 0.000 0.0142(15) 0.000
N1 0.0235(14) 0.0187(14) 0.0177(14) 0.0010(12) 0.0123(12) -0.0046(12)
N2 0.0203(14) 0.0188(15) 0.0221(14) 0.0021(12) 0.0121(12) 0.0001(11)
N3 0.0244(15) 0.0149(14) 0.0294(16) -0.0009(12) 0.0174(13) -0.0002(11)
N4 0.083(3) 0.068(3) 0.066(3) 0.000(2) 0.033(3) 0.011(2)
C1 0.0216(19) 0.0198(19) 0.031(2) 0.0007(15) 0.0128(18) -0.0039(15)
C2 0.034(2) 0.0219(19) 0.028(2) -0.0008(16) 0.0227(18) -0.0081(15)
C3 0.0268(19) 0.0188(18) 0.031(2) 0.0017(15) 0.0161(17) -0.0013(15)
C4 0.0213(19) 0.039(2) 0.032(2) 0.0069(18) 0.0091(17) 0.0009(16)
C5 0.035(2) 0.051(3) 0.022(2) 0.0009(19) 0.0032(17) -0.0114(19)
C6 0.036(2) 0.038(2) 0.0199(19) -0.0009(16) 0.0124(17) -0.0087(18)
C7 0.033(2) 0.0250(19) 0.0234(19) 0.0018(15) 0.0194(17) -0.0085(15)
C8 0.106(4) 0.024(2) 0.102(4) -0.014(2) 0.090(3) -0.017(2)
C9 0.128(4) 0.044(3) 0.106(4) -0.023(3) 0.104(4) -0.035(3)
C10 0.034(2) 0.024(2) 0.050(2) 0.0064(17) 0.023(2) -0.0027(16)
C11 0.089(3) 0.019(2) 0.147(5) -0.005(2) 0.098(4) -0.004(2)
C12 0.089(3) 0.024(2) 0.124(4) -0.009(2) 0.094(3) -0.009(2)
C13 0.0311(19) 0.028(2) 0.029(2) -0.0005(16) 0.0169(17) -0.0024(16)
C14 0.035(2) 0.0199(19) 0.055(3) 0.0046(18) 0.025(2) -0.0063(16)
C15 0.043(2) 0.038(2) 0.054(3) 0.020(2) 0.037(2) 0.0063(19)
C16 0.045(2) 0.042(2) 0.037(2) 0.0138(19) 0.031(2) 0.0116(19)
C17 0.035(2) 0.027(2) 0.0246(19) -0.0004(15) 0.0179(17) 0.0017(15)
C18 0.074(3) 0.054(3) 0.036(3) 0.003(2) 0.033(3) 0.018(2)
C19 0.089(4) 0.073(4) 0.033(3) -0.010(3) 0.012(3) 0.032(3)
C20 0.024(3) 0.094(5) 0.167(7) -0.091(5) 0.035(4) -0.026(3)
C21 0.101(5) 0.049(3) 0.151(6) -0.040(4) 0.107(5) -0.034(3)
C22 0.118(5) 0.068(4) 0.073(4) -0.015(3) 0.073(4) -0.023(3)

loop_
_atom_type_symbol
_atom_type_description
_atom_type_scat_dispersion_real
_atom_type_scat_dispersion_imag
_atom_type_scat_source
C C 0.0033 0.0016 'International Tables Vol C Tables 4.2.6.8 and 6.1.1.4'
H H 0.0000 0.0000 'International Tables Vol C Tables 4.2.6.8 and 6.1.1.4'
N N 0.0061 0.0033 'International Tables Vol C Tables 4.2.6.8 and 6.1.1.4'
O O 0.0106 0.0060 'International Tables Vol C Tables 4.2.6.8 and 6.1.1.4'
V V 0.3005 0.5294 'International Tables Vol C Tables 4.2.6.8 and 6.1.1.4'

loop_
_geom_angle_atom_site_label_1
_geom_angle_atom_site_label_2
_geom_angle_atom_site_label_3
_geom_angle
_geom_angle_site_symmetry_1
O5 V1 O3 103.61(8) .
O5 V1 O1 107.72(8) .
O3 V1 O1 148.67(9) .
O5 V1 N1 177.90(9) .
O3 V1 N1 74.30(9) .
O1 V1 N1 74.37(9) .
O5 V1 N2 89.97(9) .
O3 V1 N2 93.62(9) .
O1 V1 N2 86.32(9) .
N1 V1 N2 89.94(9) .
O5 V1 N3 88.08(10) .
O3 V1 N3 92.52(9) .
O1 V1 N3 88.71(9) .
N1 V1 N3 92.23(9) .
N2 V1 N3 173.85(10) .
C1 O1 V1 122.6(2) .
C2 O3 V1 122.56(19) .
V1 O5 V1 179.99(17) 2
C7 N1 C3 121.1(3) .
C7 N1 V1 119.5(2) .
C3 N1 V1 119.4(2) .
C17 N2 C13 116.2(3) .
C17 N2 V1 116.8(2) .
C13 N2 V1 127.0(2) .
C8 N3 C12 114.9(3) .
C8 N3 V1 122.7(2) .
C12 N3 V1 121.7(2) .
C22 N4 C18 117.5(5) .
O2 C1 O1 127.1(3) .
O2 C1 C3 120.3(3) .
O1 C1 C3 112.6(3) .
O4 C2 O3 126.5(3) .
O4 C2 C7 120.9(3) .
O3 C2 C7 112.6(3) .
N1 C3 C4 121.1(3) .
N1 C3 C1 111.1(3) .
C4 C3 C1 127.8(3) .
C5 C4 C3 118.0(3) .
C4 C5 C6 120.5(3) .
C7 C6 C5 118.0(3) .
N1 C7 C6 121.2(3) .
N1 C7 C2 111.0(3) .
C6 C7 C2 127.8(3) .
N3 C8 C9 124.5(4) .
C10 C9 C8 119.4(4) .
C11 C10 C9 116.9(3) .
C10 C11 C12 119.2(3) .
N3 C12 C11 124.6(3) .
N2 C13 C14 123.3(3) .
C13 C14 C15 118.2(3) .
C16 C15 C14 119.3(3) .
C15 C16 C17 119.0(3) .
N2 C17 C16 123.9(3) .
C19 C18 N4 119.0(5) .
C18 C19 C20 121.1(5) .
C19 C20 C21 115.2(4) .
C22 C21 C20 116.7(5) .
C21 C22 N4 130.3(6) .

loop_
_geom_bond_atom_site_label_1
_geom_bond_atom_site_label_2
_geom_bond_distance
_geom_bond_site_symmetry_2
V1 O5 1.7967(6) .
V1 O3 2.027(2) .
V1 O1 2.030(2) .
V1 N1 2.097(2) .
V1 N2 2.151(2) .
V1 N3 2.154(2) .
O1 C1 1.291(4) .
O2 C1 1.224(4) .
O3 C2 1.299(3) .
O4 C2 1.225(3) .
O5 V1 1.7967(6) 2
N1 C7 1.334(4) .
N1 C3 1.331(4) .
N2 C17 1.344(4) .
N2 C13 1.355(4) .
N3 C8 1.301(4) .
N3 C12 1.305(4) .
N4 C22 1.285(6) .
N4 C18 1.326(5) .
C1 C3 1.520(4) .
C2 C7 1.513(4) .
C3 C4 1.382(4) .
C4 C5 1.375(5) .
C5 C6 1.393(5) .
C6 C7 1.371(4) .
C8 C9 1.380(5) .
C9 C10 1.351(5) .
C10 C11 1.347(5) .
C11 C12 1.383(5) .
C13 C14 1.380(4) .
C14 C15 1.388(5) .
C15 C16 1.363(5) .
C16 C17 1.368(4) .
C18 C19 1.340(6) .
C19 C20 1.402(7) .
C20 C21 1.418(8) .
C21 C22 1.223(6) .
